data_1559846
loop_
_publ_author_name
'Liu, Xinye'
'Li, Bo'
'Yang, Wei'
'Yao, Yang-Rong'
'Yang, Le'
'Zhuang, Jiaxin'
'Li, Xiaomeng'
'Jin, Peng'
'Chen, Ning'

_publ_section_title
;
 Synthesis and characterization of carbene derivatives of Th@<i>C</i>
 <sub>3v</sub>(8)-C<sub>82</sub> and U@<i>C</i>
 <sub>2v</sub>(9)-C<sub>82</sub>: exceptional chemical properties induced
 by strong actinide-carbon cage interaction.
;
_journal_issue 7
_journal_name_full 'Chemical science'
_journal_page_first 2488
_journal_page_last 2497
_journal_paper_doi 10.1039/d0sc06111e
_journal_volume 12
_journal_year 2020
_chemical_formula_moiety 'C92 H14 U, C S2'
_chemical_formula_sum 'C93 H14 S2 U'
_chemical_formula_weight 1433.19
_space_group_crystal_system monoclinic
_space_group_IT_number 14
_space_group_name_Hall '-P 2yn'
_space_group_name_H-M_alt 'P 1 21/n 1'
_atom_sites_solution_hydrogens geom
_audit_creation_date 2019-08-18
_audit_creation_method
;
Olex2 1.2
(compiled 2017.08.10 svn.r3458 for OlexSys, GUI svn.r5381)
;
_audit_update_record
;
2020-09-14 deposited with the CCDC.	2020-12-18 downloaded from the CCDC.
;
_cell_angle_alpha 90
_cell_angle_beta 101.257(3)
_cell_angle_gamma 90
_cell_formula_units_Z 4
_cell_length_a 11.3037(7)
_cell_length_b 21.8879(12)
_cell_length_c 20.9098(13)
_cell_measurement_reflns_used 9946
_cell_measurement_temperature 120(2)
_cell_measurement_theta_max 72.68
_cell_measurement_theta_min 2.95
_cell_volume 5073.9(5)
_computing_cell_refinement 'SAINT V8.35A (?, 2016)'
_computing_data_reduction 'SAINT V8.35A (?, 2016)'
_computing_molecular_graphics 'Olex2 (Dolomanov et al., 2009)'
_computing_publication_material 'Olex2 (Dolomanov et al., 2009)'
_computing_structure_refinement 'ShelXL (Sheldrick, 2015)'
_computing_structure_solution 'SHELXT 2014/5 (Sheldrick, 2014)'
_diffrn_ambient_temperature 119.99
_diffrn_measured_fraction_theta_full 0.990
_diffrn_measured_fraction_theta_max 0.982
_diffrn_measurement_device_type 'Bruker APEX-II CCD'
_diffrn_measurement_method '\f and \w scans'
_diffrn_radiation_type CuK\a
_diffrn_radiation_wavelength 1.54178
_diffrn_reflns_av_R_equivalents 0.0817
_diffrn_reflns_av_unetI/netI 0.0625
_diffrn_reflns_Laue_measured_fraction_full 0.990
_diffrn_reflns_Laue_measured_fraction_max 0.982
_diffrn_reflns_limit_h_max 13
_diffrn_reflns_limit_h_min -13
_diffrn_reflns_limit_k_max 27
_diffrn_reflns_limit_k_min -25
_diffrn_reflns_limit_l_max 25
_diffrn_reflns_limit_l_min -22
_diffrn_reflns_number 44485
_diffrn_reflns_point_group_measured_fraction_full 0.990
_diffrn_reflns_point_group_measured_fraction_max 0.982
_diffrn_reflns_theta_full 67.679
_diffrn_reflns_theta_max 72.533
_diffrn_reflns_theta_min 2.953
_diffrn_standards_number 0
_exptl_absorpt_coefficient_mu 10.273
_exptl_absorpt_correction_T_max 0.440
_exptl_absorpt_correction_T_min 0.262
_exptl_absorpt_correction_type multi-scan
_exptl_absorpt_process_details SADABS
_exptl_crystal_colour 'clear dark black'
_exptl_crystal_colour_lustre clear
_exptl_crystal_colour_modifier dark
_exptl_crystal_colour_primary black
_exptl_crystal_density_diffrn 1.876
_exptl_crystal_description block
_exptl_crystal_F_000 2784
_exptl_crystal_size_max 0.15
_exptl_crystal_size_mid 0.12
_exptl_crystal_size_min 0.08
_refine_diff_density_max 4.689
_refine_diff_density_min -2.502
_refine_diff_density_rms 0.340
_refine_ls_extinction_method none
_refine_ls_goodness_of_fit_ref 1.050
_refine_ls_hydrogen_treatment constr
_refine_ls_matrix_type full
_refine_ls_number_parameters 865
_refine_ls_number_reflns 9866
_refine_ls_number_restraints 1216
_refine_ls_restrained_S_all 1.056
_refine_ls_R_factor_all 0.1287
_refine_ls_R_factor_gt 0.0957
_refine_ls_shift/su_max 0.001
_refine_ls_shift/su_mean 0.000
_refine_ls_structure_factor_coef Fsqd
_refine_ls_weighting_details 'w=1/[\s^2^(Fo^2^)+(0.1489P)^2^+190.0238P] where P=(Fo^2^+2Fc^2^)/3'
_refine_ls_weighting_scheme calc
_refine_ls_wR_factor_gt 0.2438
_refine_ls_wR_factor_ref 0.2823
_reflns_Friedel_coverage 0.000
_reflns_number_gt 7199
_reflns_number_total 9866
_reflns_threshold_expression 'I > 2\s(I)'
_cod_data_source_file d0sc06111e2.cif
_cod_data_source_block UC82Ad
_cod_depositor_comments
;Adding full bibliography for 1559845--1559846.cif.

 Adding full bibliography for 1559845--1559846.cif.
;
_cod_database_code 1559846
_shelx_shelxl_version_number 2018/1
_shelx_space_group_comment
;
The symmetry employed for this shelxl refinement is uniquely defined
by the following loop, which should always be used as a source of
symmetry information in preference to the above space-group names.
They are only intended as comments.
;
_shelx_estimated_absorpt_t_max 0.494
_shelx_estimated_absorpt_t_min 0.308
_olex2_refinement_description
;
1. Fixed Uiso
 At 1.2 times of:
  All C(H) groups, All C(H,H) groups
2. Restrained distances
 C48-C49 = C66-C65 = C72-C71 = C54-C55
 1.38 with sigma of 0.01
 C43-C42 \\sim C42-C66 \\sim C66-C45 \\sim C45-C44 \\sim C44-C43
 with sigma of 0.02
 C43-C66 \\sim C43-C45 \\sim C42-C45 \\sim C42-C44 \\sim C66-C44
 with sigma of 0.02
 C65-C64 \\sim C64-C79 \\sim C79-C80 \\sim C80-C67 \\sim C67-C65
 with sigma of 0.02
 C65-C79 \\sim C65-C80 \\sim C64-C80 \\sim C64-C67 \\sim C79-C67
 with sigma of 0.02
 C53-C72 \\sim C72-C73 \\sim C73-C74 \\sim C74-C54 \\sim C54-C53
 with sigma of 0.02
 C53-C73 \\sim C53-C74 \\sim C72-C74 \\sim C72-C54 \\sim C73-C54
 with sigma of 0.02
 C31-C55 \\sim C55-C56 \\sim C56-C33 \\sim C33-C32 \\sim C32-C31
 with sigma of 0.02
 C31-C56 \\sim C31-C33 \\sim C55-C33 \\sim C55-C32 \\sim C56-C32
 with sigma of 0.02
 C10-C9 \\sim C9-C28 \\sim C28-C29 \\sim C29-C11 \\sim C11-C10
 with sigma of 0.02
 C10-C28 \\sim C10-C29 \\sim C9-C29 \\sim C9-C11 \\sim C28-C11
 with sigma of 0.02
 C6-C5 \\sim C5-C21 \\sim C21-C22 \\sim C22-C7 \\sim C7-C6
 with sigma of 0.02
 C6-C21 \\sim C6-C22 \\sim C5-C22 \\sim C5-C7 \\sim C21-C7
 with sigma of 0.02
 C17-C39 \\sim C39-C40 \\sim C40-C19 \\sim C19-C18 \\sim C18-C17
 with sigma of 0.02
 C17-C40 \\sim C17-C19 \\sim C39-C19 \\sim C39-C18 \\sim C40-C18
 with sigma of 0.02
 C58-C59 \\sim C59-C37 \\sim C37-C36 \\sim C36-C35 \\sim C35-C58
 with sigma of 0.02
 C58-C37 \\sim C58-C36 \\sim C59-C36 \\sim C59-C35 \\sim C37-C35
 with sigma of 0.02
 C77-C78 \\sim C78-C61 \\sim C61-C60 \\sim C60-C76 \\sim C76-C77
 with sigma of 0.02
 C77-C61 \\sim C77-C60 \\sim C78-C60 \\sim C78-C76 \\sim C61-C76
 with sigma of 0.02
 C49-C69 \\sim C69-C70 \\sim C70-C71 \\sim C71-C50 \\sim C50-C49
 with sigma of 0.02
 C49-C70 \\sim C49-C71 \\sim C69-C71 \\sim C69-C50 \\sim C70-C50
 with sigma of 0.02
 C25-C24 \\sim C24-C47 \\sim C47-C48 \\sim C48-C26 \\sim C26-C25
 with sigma of 0.02
 C25-C47 \\sim C25-C48 \\sim C24-C48 \\sim C24-C26 \\sim C47-C26
 with sigma of 0.02
 C23-C22 \\sim C23-C24 \\sim C23-C44
 with sigma of 0.02
 C22-C24 \\sim C24-C44 \\sim C44-C22
 with sigma of 0.02
 C27-C26 \\sim C27-C28 \\sim C27-C51
 with sigma of 0.02
 C26-C28 \\sim C28-C51 \\sim C51-C26
 with sigma of 0.02
 C30-C29 \\sim C30-C31 \\sim C30-C52
 with sigma of 0.02
 C29-C31 \\sim C31-C52 \\sim C52-C29
 with sigma of 0.02
 C34-C33 \\sim C34-C35 \\sim C34-C14
 with sigma of 0.02
 C33-C35 \\sim C35-C14 \\sim C14-C33
 with sigma of 0.02
 C38-C37 \\sim C38-C39 \\sim C38-C62
 with sigma of 0.02
 C37-C39 \\sim C39-C62 \\sim C62-C37
 with sigma of 0.02
 C41-C40 \\sim C41-C42 \\sim C41-C63
 with sigma of 0.02
 C40-C42 \\sim C42-C63 \\sim C63-C40
 with sigma of 0.02
 C46-C45 \\sim C46-C47 \\sim C46-C68
 with sigma of 0.02
 C45-C47 \\sim C47-C68 \\sim C68-C45
 with sigma of 0.02
 C48-C50 \\sim C48-C69 \\sim C49-C47 \\sim C49-C26
 with sigma of 0.02
 C51-C50 \\sim C51-C27 \\sim C51-C52
 with sigma of 0.02
 C50-C52 \\sim C52-C27 \\sim C27-C50
 with sigma of 0.02
 C52-C51 \\sim C52-C53 \\sim C52-C30
 with sigma of 0.02
 C51-C53 \\sim C53-C30 \\sim C30-C51
 with sigma of 0.02
 C54-C56 \\sim C54-C31 \\sim C55-C53 \\sim C55-C74
 with sigma of 0.02
 C57-C56 \\sim C57-C58 \\sim C57-C75
 with sigma of 0.02
 C56-C58 \\sim C58-C75 \\sim C75-C56
 with sigma of 0.02
 C59-C61 \\sim C59-C76 \\sim C60-C58 \\sim C60-C37
 with sigma of 0.02
 C62-C61 \\sim C62-C63 \\sim C62-C38
 with sigma of 0.02
 C61-C63 \\sim C63-C38 \\sim C38-C61
 with sigma of 0.02
 C63-C62 \\sim C63-C64 \\sim C63-C41
 with sigma of 0.02
 C62-C64 \\sim C64-C41 \\sim C41-C62
 with sigma of 0.02
 C66-C64 \\sim C66-C67 \\sim C65-C42 \\sim C65-C45
 with sigma of 0.02
 C68-C67 \\sim C68-C69 \\sim C68-C46
 with sigma of 0.02
 C67-C69 \\sim C69-C46 \\sim C46-C67
 with sigma of 0.02
3. Restrained planarity
 C43, C42, C66, C45, C44
 with sigma of 0.1
 C65, C64, C79, C80, C67
 with sigma of 0.1
 C53, C54, C72, C73, C74
 with sigma of 0.1
 C31, C32, C33, C55, C56
 with sigma of 0.1
 C9, C10, C11, C28, C29
 with sigma of 0.1
 C5, C6, C7, C21, C22
 with sigma of 0.1
 C17, C18, C19, C39, C40
 with sigma of 0.1
 C35, C36, C37, C58, C59
 with sigma of 0.1
 C60, C61, C76, C77, C78
 with sigma of 0.1
 C49, C50, C69, C70, C71
 with sigma of 0.1
 C24, C25, C26, C47, C48
 with sigma of 0.1
4. Uiso/Uaniso restraints and constraints
C1 \\sim C2 \\sim C3 \\sim C4 \\sim C5 \\sim C6 \\sim C7 \\sim C8 \\sim C9
\\sim C10 \\sim C11 \\sim C12 \\sim C13 \\sim C14 \\sim C15 \\sim C16 \\sim C17
\\sim C18 \\sim C19 \\sim C20 \\sim C21 \\sim C22 \\sim C23 \\sim C24 \\sim C25
\\sim C26 \\sim C27 \\sim C28 \\sim C29 \\sim C30 \\sim C31 \\sim C32 \\sim C33
\\sim C34 \\sim C35 \\sim C36 \\sim C37 \\sim C38 \\sim C39 \\sim C40 \\sim C43
\\sim C44 \\sim C45 \\sim C46 \\sim C47 \\sim C48 \\sim C49 \\sim C50 \\sim C51
\\sim C52 \\sim C53 \\sim C54 \\sim C55 \\sim C56 \\sim C57 \\sim C58 \\sim C59
\\sim C60 \\sim C61 \\sim C62 \\sim C64 \\sim C63 \\sim C41 \\sim C42 \\sim C66
\\sim C65 \\sim C67 \\sim C68 \\sim C69 \\sim C70 \\sim C71 \\sim C72 \\sim C73
\\sim C74 \\sim C75 \\sim C76 \\sim C77 \\sim C78 \\sim C79 \\sim C80 \\sim C81
\\sim C82 \\sim C83 \\sim C84 \\sim C85 \\sim C86 \\sim C87 \\sim C88 \\sim C89
\\sim C90 \\sim C91 \\sim C92: within 2A with sigma of 0.005 and sigma for
terminal atoms of 0.01
5.a Ternary CH refined with riding coordinates:
 C84(H84), C86(H86), C88(H88), C90(H90)
5.b Secondary CH2 refined with riding coordinates:
 C85(H85A,H85B), C87(H87A,H87B), C89(H89A,H89B), C91(H91A,H91B), C92(H92A,H92B)
;
_olex2_submission_special_instructions 'No special instructions were received'

loop_
_space_group_symop_operation_xyz
'x, y, z'
'-x+1/2, y+1/2, -z+1/2'
'-x, -y, -z'
'x-1/2, -y-1/2, z-1/2'

loop_
_atom_site_label
_atom_site_type_symbol
_atom_site_fract_x
_atom_site_fract_y
_atom_site_fract_z
_atom_site_U_iso_or_equiv
_atom_site_adp_type
_atom_site_occupancy
_atom_site_site_symmetry_order
_atom_site_calc_flag
_atom_site_refinement_flags_posn
_atom_site_refinement_flags_adp
_atom_site_refinement_flags_occupancy
_atom_site_disorder_assembly
_atom_site_disorder_group
U1 U 0.42153(3) 0.59251(2) 0.18264(2) 0.02631(10) Uani 1 1 d . . . . .
C1 C 0.4474(13) 0.6864(6) 0.1139(7) 0.0440(14) Uani 1 1 d . U . . .
C2 C 0.6074(12) 0.6432(6) 0.1546(7) 0.0412(14) Uani 1 1 d . U . . .
C3 C 0.6269(13) 0.6412(7) 0.2259(7) 0.0469(14) Uani 1 1 d . U . . .
C4 C 0.5621(15) 0.6707(7) 0.2660(8) 0.0532(14) Uani 1 1 d . U . . .
C5 C 0.4567(8) 0.7033(6) 0.2403(4) 0.0529(14) Uani 1 1 d D U . . .
C6 C 0.3998(8) 0.7051(6) 0.1716(4) 0.0505(14) Uani 1 1 d D U . . .
C7 C 0.2728(8) 0.7042(6) 0.1684(4) 0.0555(15) Uani 1 1 d D U . . .
C8 C 0.1932(15) 0.6760(7) 0.1191(8) 0.0548(15) Uani 1 1 d . U . . .
C9 C 0.2493(8) 0.6433(4) 0.0730(6) 0.0482(14) Uani 1 1 d D U . . .
C10 C 0.3751(8) 0.6417(4) 0.0720(5) 0.0449(14) Uani 1 1 d D U . . .
C11 C 0.4048(8) 0.5819(4) 0.0518(6) 0.0466(14) Uani 1 1 d D U . . .
C12 C 0.5200(13) 0.5488(7) 0.0826(7) 0.0442(14) Uani 1 1 d . U . . .
C13 C 0.6068(12) 0.5806(6) 0.1310(7) 0.0402(14) Uani 1 1 d . U . . .
C14 C 0.6631(11) 0.5423(4) 0.1849(6) 0.0425(14) Uani 1 1 d D U . . .
C15 C 0.6793(13) 0.5777(7) 0.2412(8) 0.0483(14) Uani 1 1 d . U . . .
C16 C 0.6876(14) 0.5500(8) 0.3025(8) 0.0556(15) Uani 1 1 d . U . . .
C17 C 0.6346(9) 0.5852(5) 0.3486(5) 0.0593(15) Uani 1 1 d D U . . .
C18 C 0.5730(9) 0.6411(5) 0.3306(5) 0.0572(15) Uani 1 1 d D U . . .
C19 C 0.4779(9) 0.6460(5) 0.3663(5) 0.0606(15) Uani 1 1 d D U . . .
C20 C 0.3686(16) 0.6745(8) 0.3410(8) 0.0587(15) Uani 1 1 d . U . . .
C21 C 0.3635(8) 0.7018(7) 0.2769(4) 0.0568(15) Uani 1 1 d D U . . .
C22 C 0.2502(7) 0.7044(6) 0.2329(4) 0.0574(15) Uani 1 1 d D U . . .
C23 C 0.1404(9) 0.6805(6) 0.2489(4) 0.0614(15) Uani 1 1 d D U . . .
C24 C 0.0548(9) 0.6569(4) 0.1960(4) 0.0623(15) Uani 1 1 d D U . . .
C25 C 0.0811(10) 0.6520(5) 0.1328(4) 0.0596(15) Uani 1 1 d D U . . .
C26 C 0.0260(8) 0.5994(4) 0.1039(4) 0.0632(15) Uani 1 1 d D U . . .
C27 C 0.0882(8) 0.5627(4) 0.0639(6) 0.0635(15) Uani 1 1 d D U . . .
C28 C 0.1973(7) 0.5867(4) 0.0478(6) 0.0539(15) Uani 1 1 d D U . . .
C29 C 0.2930(7) 0.5484(3) 0.0356(6) 0.0536(14) Uani 1 1 d D U . . .
C30 C 0.2831(7) 0.4834(4) 0.0408(7) 0.0593(15) Uani 1 1 d D U . . .
C31 C 0.3948(7) 0.4509(4) 0.0637(5) 0.0567(15) Uani 1 1 d D U . . .
C32 C 0.5048(9) 0.4834(4) 0.0848(5) 0.0512(14) Uani 1 1 d D U . . .
C33 C 0.5741(8) 0.4493(4) 0.1349(4) 0.0521(14) Uani 1 1 d D U . . .
C34 C 0.6518(12) 0.4775(4) 0.1871(4) 0.0483(14) Uani 1 1 d D U . . .
C35 C 0.6682(10) 0.4505(4) 0.2500(4) 0.0548(15) Uani 1 1 d D U . . .
C36 C 0.6844(10) 0.4877(4) 0.3069(4) 0.0572(15) Uani 1 1 d D U . . .
C37 C 0.6302(8) 0.4556(4) 0.3541(4) 0.0614(15) Uani 1 1 d D U . . .
C38 C 0.5667(8) 0.4894(4) 0.3972(6) 0.0644(15) Uani 1 1 d D U . . .
C39 C 0.5786(9) 0.5560(4) 0.3955(5) 0.0634(15) Uani 1 1 d D U . . .
C40 C 0.4833(7) 0.5929(4) 0.4065(5) 0.0641(15) Uani 1 1 d D U . . .
C43 C 0.2638(9) 0.6531(5) 0.3557(5) 0.0634(15) Uani 1 1 d D U . . .
C44 C 0.1496(8) 0.6587(5) 0.3130(4) 0.0636(15) Uani 1 1 d D U . . .
C45 C 0.0773(8) 0.6083(4) 0.3237(4) 0.0662(15) Uani 1 1 d D U . . .
C46 C -0.0099(12) 0.5823(4) 0.2698(4) 0.0613(15) Uani 1 1 d D U . . .
C47 C -0.0173(10) 0.6080(4) 0.2049(4) 0.0625(15) Uani 1 1 d D U . . .
C48 C -0.0371(10) 0.5724(3) 0.1483(4) 0.0647(15) Uani 1 1 d D U . . .
C49 C -0.0454(10) 0.5107(3) 0.1530(4) 0.0689(15) Uani 1 1 d D U . . .
C50 C 0.0027(9) 0.4718(3) 0.1128(4) 0.0742(15) Uani 1 1 d D U . . .
C51 C 0.0759(8) 0.4967(3) 0.0673(6) 0.0692(15) Uani 1 1 d D U . . .
C52 C 0.1734(7) 0.4573(4) 0.0547(6) 0.0659(15) Uani 1 1 d D U . . .
C53 C 0.1860(7) 0.3983(4) 0.0925(5) 0.0686(15) Uani 1 1 d D U . . .
C54 C 0.2989(6) 0.3727(5) 0.1171(4) 0.0659(15) Uani 1 1 d D U . . .
C55 C 0.4002(6) 0.3980(4) 0.1019(5) 0.0605(15) Uani 1 1 d D U . . .
C56 C 0.5095(7) 0.3962(4) 0.1449(4) 0.0571(15) Uani 1 1 d D U . . .
C57 C 0.5168(9) 0.3711(6) 0.2094(4) 0.0587(15) Uani 1 1 d D U . . .
C58 C 0.6044(9) 0.3977(4) 0.2611(4) 0.0588(15) Uani 1 1 d D U . . .
C59 C 0.5839(9) 0.4003(4) 0.3259(4) 0.0602(15) Uani 1 1 d D U . . .
C60 C 0.4816(8) 0.3751(5) 0.3403(4) 0.0638(15) Uani 1 1 d D U . . .
C61 C 0.4209(7) 0.4024(4) 0.3861(4) 0.0646(15) Uani 1 1 d D U . . .
C62 C 0.4581(7) 0.4627(4) 0.4137(6) 0.0654(15) Uani 1 1 d D U . . .
C64 C 0.2318(7) 0.4803(4) 0.4070(6) 0.0699(15) Uani 1 1 d D U . . .
C63 C 0.3606(7) 0.5023(4) 0.4277(7) 0.0680(15) Uani 1 1 d D U . . .
C41 C 0.3743(7) 0.5695(4) 0.4232(8) 0.0680(15) Uani 1 1 d D U . . .
C42 C 0.2603(7) 0.6029(4) 0.3983(5) 0.0654(15) Uani 1 1 d D U . . .
C66 C 0.1412(8) 0.5778(3) 0.3796(5) 0.0713(15) Uani 1 1 d D U . . .
C65 C 0.1286(8) 0.5172(3) 0.3827(5) 0.0696(15) Uani 1 1 d D U . . .
C67 C 0.0481(9) 0.4864(4) 0.3323(5) 0.0642(15) Uani 1 1 d D U . . .
C68 C -0.0253(13) 0.5153(4) 0.2728(4) 0.0622(15) Uani 1 1 d D U . . .
C69 C -0.0440(11) 0.4819(4) 0.2121(4) 0.0672(15) Uani 1 1 d D U . . .
C70 C 0.0030(13) 0.4242(5) 0.2098(5) 0.0708(15) Uani 1 1 d D U . . .
C71 C 0.0210(9) 0.4171(4) 0.1460(5) 0.0765(15) Uani 1 1 d D U . . .
C72 C 0.1141(7) 0.3825(5) 0.1375(5) 0.0741(15) Uani 1 1 d D U . . .
C73 C 0.1814(9) 0.3517(6) 0.1913(5) 0.0709(15) Uani 1 1 d D U . . .
C74 C 0.2983(8) 0.3445(6) 0.1773(5) 0.0669(15) Uani 1 1 d D U . . .
C75 C 0.4088(11) 0.3442(7) 0.2257(6) 0.0638(15) Uani 1 1 d D U . . .
C76 C 0.3966(8) 0.3448(5) 0.2944(5) 0.0652(15) Uani 1 1 d D U . . .
C77 C 0.2830(9) 0.3518(6) 0.3112(5) 0.0661(15) Uani 1 1 d D U . . .
C78 C 0.2989(9) 0.3868(6) 0.3685(5) 0.0677(15) Uani 1 1 d D U . . .
C79 C 0.2082(10) 0.4235(4) 0.3749(6) 0.0673(15) Uani 1 1 d D U . . .
C80 C 0.0957(10) 0.4269(5) 0.3302(6) 0.0664(15) Uani 1 1 d D U . . .
C81 C 0.0733(17) 0.3939(9) 0.2697(10) 0.0682(15) Uani 1 1 d . U . . .
C82 C 0.1718(17) 0.3538(8) 0.2595(10) 0.0693(15) Uani 1 1 d . U . . .
C83 C 0.5761(12) 0.6982(6) 0.1116(6) 0.0387(12) Uani 1 1 d . U . . .
C84 C 0.6128(12) 0.6918(6) 0.0439(6) 0.0388(14) Uani 1 1 d . U . . .
H84 H 0.581881 0.652069 0.023712 0.047 Uiso 1 1 calc R . . . .
C85 C 0.7522(12) 0.6927(5) 0.0531(6) 0.0370(16) Uani 1 1 d . U . . .
H85A H 0.786296 0.657762 0.080802 0.044 Uiso 1 1 calc R . . . .
H85B H 0.775951 0.688261 0.010232 0.044 Uiso 1 1 calc R . . . .
C86 C 0.8014(13) 0.7507(6) 0.0842(7) 0.0415(14) Uani 1 1 d . U . . .
H86 H 0.891277 0.750851 0.089756 0.050 Uiso 1 1 calc R . . . .
C87 C 0.7651(13) 0.7581(6) 0.1512(7) 0.0421(16) Uani 1 1 d . U . . .
H87A H 0.798420 0.723701 0.179908 0.051 Uiso 1 1 calc R . . . .
H87B H 0.799322 0.796528 0.171876 0.051 Uiso 1 1 calc R . . . .
C88 C 0.6295(13) 0.7592(6) 0.1434(7) 0.0430(14) Uani 1 1 d . U . . .
H88 H 0.606729 0.764453 0.186899 0.052 Uiso 1 1 calc R . . . .
C89 C 0.5755(13) 0.8116(6) 0.0973(7) 0.0433(16) Uani 1 1 d . U . . .
H89A H 0.486477 0.811195 0.091840 0.052 Uiso 1 1 calc R . . . .
H89B H 0.605143 0.851309 0.116825 0.052 Uiso 1 1 calc R . . . .
C90 C 0.6111(13) 0.8045(6) 0.0307(7) 0.0412(14) Uani 1 1 d . U . . .
H90 H 0.576352 0.839077 0.001743 0.049 Uiso 1 1 calc R . . . .
C91 C 0.5617(13) 0.7429(6) -0.0008(6) 0.0392(16) Uani 1 1 d . U . . .
H91A H 0.472527 0.742505 -0.007687 0.047 Uiso 1 1 calc R . . . .
H91B H 0.585383 0.737930 -0.043641 0.047 Uiso 1 1 calc R . . . .
C92 C 0.7469(12) 0.8052(6) 0.0390(6) 0.0396(16) Uani 1 1 d . U . . .
H92A H 0.779169 0.844379 0.058657 0.047 Uiso 1 1 calc R . . . .
H92B H 0.770147 0.801172 -0.004089 0.047 Uiso 1 1 calc R . . . .
S1S S 0.0020(3) 0.72540(18) -0.02855(19) 0.0550(10) Uani 1 1 d . . . . .
S2S S 0.2271(4) 0.80757(18) -0.00276(19) 0.0547(10) Uani 1 1 d . . . . .
C1S C 0.1134(13) 0.7675(6) -0.0144(6) 0.044(3) Uani 1 1 d . . . . .

loop_
_atom_site_aniso_label
_atom_site_aniso_U_11
_atom_site_aniso_U_22
_atom_site_aniso_U_33
_atom_site_aniso_U_23
_atom_site_aniso_U_13
_atom_site_aniso_U_12
U1 0.02935(19) 0.02008(17) 0.02908(19) 0.00152(12) 0.00468(15) -0.00137(13)
C1 0.047(2) 0.038(2) 0.046(2) 0.003(2) 0.008(2) -0.001(2)
C2 0.042(2) 0.040(2) 0.042(2) 0.000(2) 0.010(2) -0.007(2)
C3 0.046(2) 0.046(2) 0.048(2) -0.004(2) 0.009(2) -0.012(2)
C4 0.058(2) 0.047(2) 0.054(2) -0.009(2) 0.010(2) -0.014(2)
C5 0.061(2) 0.043(2) 0.057(2) -0.009(2) 0.015(2) -0.010(2)
C6 0.056(2) 0.040(2) 0.056(2) -0.001(2) 0.013(2) -0.001(2)
C7 0.060(2) 0.045(2) 0.061(2) 0.003(2) 0.010(2) 0.005(2)
C8 0.056(2) 0.048(2) 0.057(2) 0.011(2) 0.003(2) 0.005(2)
C9 0.049(2) 0.047(2) 0.046(2) 0.014(2) 0.003(2) -0.002(2)
C10 0.048(2) 0.044(2) 0.042(2) 0.008(2) 0.009(2) -0.003(2)
C11 0.050(2) 0.051(2) 0.041(2) 0.003(2) 0.013(2) -0.007(2)
C12 0.047(2) 0.047(2) 0.044(2) -0.001(2) 0.020(2) -0.006(2)
C13 0.039(2) 0.041(2) 0.043(2) 0.001(2) 0.016(2) -0.005(2)
C14 0.035(2) 0.047(2) 0.050(2) 0.001(2) 0.017(2) -0.004(2)
C15 0.040(2) 0.053(2) 0.053(2) -0.001(2) 0.010(2) -0.007(2)
C16 0.047(2) 0.059(2) 0.058(2) -0.001(2) 0.004(2) -0.003(2)
C17 0.057(2) 0.061(2) 0.056(2) -0.006(2) 0.002(2) -0.009(2)
C18 0.061(2) 0.055(2) 0.053(2) -0.008(2) 0.006(2) -0.015(2)
C19 0.068(2) 0.058(2) 0.055(2) -0.010(2) 0.011(2) -0.010(2)
C20 0.068(2) 0.055(2) 0.056(2) -0.013(2) 0.020(2) -0.006(2)
C21 0.065(2) 0.048(2) 0.060(2) -0.009(2) 0.017(2) -0.003(2)
C22 0.063(2) 0.049(2) 0.063(2) -0.002(2) 0.017(2) 0.005(2)
C23 0.062(2) 0.058(2) 0.067(2) -0.002(2) 0.017(2) 0.011(2)
C24 0.055(2) 0.062(2) 0.070(2) 0.006(2) 0.014(2) 0.012(2)
C25 0.053(2) 0.059(2) 0.065(2) 0.010(2) 0.006(2) 0.011(2)
C26 0.052(2) 0.067(2) 0.067(2) 0.008(2) 0.003(2) 0.006(2)
C27 0.056(2) 0.068(2) 0.061(2) 0.005(2) -0.001(2) -0.007(2)
C28 0.054(2) 0.056(2) 0.049(2) 0.009(2) 0.002(2) -0.008(2)
C29 0.056(2) 0.058(2) 0.046(2) 0.002(2) 0.008(2) -0.012(2)
C30 0.062(2) 0.063(2) 0.054(2) -0.007(2) 0.013(2) -0.015(2)
C31 0.061(2) 0.057(2) 0.056(2) -0.009(2) 0.021(2) -0.010(2)
C32 0.054(2) 0.052(2) 0.053(2) -0.004(2) 0.024(2) -0.004(2)
C33 0.052(2) 0.052(2) 0.058(2) -0.003(2) 0.025(2) -0.001(2)
C34 0.042(2) 0.050(2) 0.057(2) 0.001(2) 0.021(2) 0.003(2)
C35 0.047(2) 0.054(2) 0.064(2) 0.006(2) 0.014(2) 0.009(2)
C36 0.048(2) 0.060(2) 0.061(2) 0.005(2) 0.007(2) 0.007(2)
C37 0.057(2) 0.061(2) 0.063(2) 0.011(2) 0.003(2) 0.008(2)
C38 0.065(2) 0.066(2) 0.059(2) 0.010(2) 0.003(2) 0.000(2)
C39 0.064(2) 0.066(2) 0.056(2) -0.002(2) 0.002(2) -0.007(2)
C40 0.071(3) 0.067(3) 0.054(2) -0.005(2) 0.011(2) -0.009(2)
C43 0.070(2) 0.064(2) 0.061(2) -0.010(2) 0.026(2) 0.001(2)
C44 0.065(2) 0.066(2) 0.066(2) -0.007(2) 0.027(2) 0.009(2)
C45 0.063(2) 0.073(3) 0.070(2) -0.006(2) 0.031(2) 0.011(2)
C46 0.050(2) 0.069(2) 0.073(2) -0.001(2) 0.030(2) 0.009(2)
C47 0.049(2) 0.068(2) 0.074(2) 0.005(2) 0.019(2) 0.010(2)
C48 0.048(2) 0.072(2) 0.073(3) 0.006(2) 0.010(2) 0.005(2)
C49 0.052(2) 0.077(3) 0.077(3) 0.003(2) 0.010(2) -0.005(2)
C50 0.062(2) 0.079(3) 0.078(3) -0.003(2) 0.002(2) -0.012(2)
C51 0.062(2) 0.073(3) 0.067(2) -0.004(2) -0.001(2) -0.016(2)
C52 0.064(2) 0.069(2) 0.062(2) -0.010(2) 0.008(2) -0.020(2)
C53 0.071(3) 0.065(2) 0.070(3) -0.013(2) 0.013(2) -0.020(2)
C54 0.072(3) 0.058(2) 0.070(2) -0.011(2) 0.019(2) -0.017(2)
C55 0.066(2) 0.055(2) 0.064(2) -0.011(2) 0.022(2) -0.009(2)
C56 0.061(2) 0.052(2) 0.063(2) -0.005(2) 0.023(2) 0.000(2)
C57 0.061(2) 0.049(2) 0.068(2) 0.002(2) 0.018(2) 0.007(2)
C58 0.057(2) 0.053(2) 0.068(2) 0.008(2) 0.013(2) 0.011(2)
C59 0.058(2) 0.055(2) 0.066(2) 0.015(2) 0.009(2) 0.012(2)
C60 0.066(2) 0.055(2) 0.068(2) 0.020(2) 0.009(2) 0.007(2)
C61 0.067(3) 0.062(2) 0.065(2) 0.024(2) 0.013(2) 0.004(2)
C62 0.070(3) 0.067(2) 0.058(2) 0.016(2) 0.011(2) 0.000(2)
C64 0.073(3) 0.078(3) 0.065(2) 0.013(2) 0.029(2) 0.001(2)
C63 0.076(3) 0.072(3) 0.058(2) 0.010(2) 0.019(2) 0.001(2)
C41 0.077(3) 0.072(3) 0.058(2) -0.002(2) 0.019(2) -0.002(2)
C42 0.074(3) 0.070(2) 0.059(2) -0.007(2) 0.028(2) 0.001(2)
C66 0.074(3) 0.079(3) 0.069(2) -0.003(2) 0.033(2) 0.004(2)
C65 0.071(2) 0.078(3) 0.069(2) 0.003(2) 0.036(2) 0.002(2)
C67 0.059(2) 0.073(3) 0.071(2) 0.003(2) 0.038(2) 0.003(2)
C68 0.050(2) 0.072(2) 0.073(2) 0.002(2) 0.031(2) 0.001(2)
C69 0.051(2) 0.076(3) 0.078(3) 0.002(2) 0.021(2) -0.008(2)
C70 0.059(2) 0.074(3) 0.081(3) 0.001(2) 0.019(2) -0.014(2)
C71 0.067(3) 0.078(3) 0.083(3) -0.005(2) 0.008(3) -0.015(2)
C72 0.071(3) 0.070(3) 0.080(3) -0.007(2) 0.011(2) -0.018(2)
C73 0.071(3) 0.060(2) 0.082(3) 0.001(2) 0.015(2) -0.017(2)
C74 0.071(3) 0.056(2) 0.076(3) -0.001(2) 0.019(2) -0.013(2)
C75 0.069(2) 0.052(2) 0.072(2) 0.007(2) 0.019(2) 0.000(2)
C76 0.070(3) 0.053(2) 0.073(2) 0.016(2) 0.015(2) 0.000(2)
C77 0.069(2) 0.056(2) 0.075(3) 0.018(2) 0.019(2) -0.004(2)
C78 0.070(2) 0.065(2) 0.071(2) 0.022(2) 0.019(2) 0.000(2)
C79 0.068(2) 0.071(2) 0.069(2) 0.019(2) 0.028(2) 0.000(2)
C80 0.063(2) 0.070(2) 0.074(2) 0.014(2) 0.031(2) -0.004(2)
C81 0.062(2) 0.067(2) 0.080(3) 0.010(2) 0.024(2) -0.013(2)
C82 0.069(2) 0.059(2) 0.082(3) 0.011(2) 0.020(2) -0.013(2)
C83 0.043(2) 0.034(2) 0.039(2) 0.001(2) 0.010(2) -0.004(2)
C84 0.043(2) 0.034(2) 0.040(2) 0.005(2) 0.008(2) -0.005(2)
C85 0.040(3) 0.031(3) 0.041(3) 0.008(3) 0.010(3) -0.005(3)
C86 0.046(2) 0.035(2) 0.043(2) 0.007(2) 0.008(2) -0.009(2)
C87 0.049(3) 0.036(3) 0.042(3) 0.006(3) 0.011(3) -0.012(3)
C88 0.050(2) 0.036(2) 0.044(2) 0.004(2) 0.013(2) -0.006(2)
C89 0.052(3) 0.035(3) 0.046(3) 0.005(3) 0.016(3) -0.003(3)
C90 0.049(2) 0.035(2) 0.041(2) 0.008(2) 0.012(2) -0.004(2)
C91 0.044(3) 0.035(3) 0.038(3) 0.009(3) 0.009(3) -0.004(3)
C92 0.047(3) 0.033(3) 0.039(3) 0.008(3) 0.010(3) -0.009(3)
S1S 0.0423(18) 0.061(2) 0.061(2) 0.0263(16) 0.0073(16) 0.0029(16)
S2S 0.053(2) 0.0502(19) 0.056(2) -0.0114(16) -0.0013(17) 0.0024(16)
C1S 0.059(8) 0.044(7) 0.027(6) 0.011(5) 0.008(6) 0.023(6)

loop_
_atom_type_symbol
_atom_type_description
_atom_type_scat_dispersion_real
_atom_type_scat_dispersion_imag
_atom_type_scat_source
C C 0.0181 0.0091 'International Tables Vol C Tables 4.2.6.8 and 6.1.1.4'
H H 0.0000 0.0000 'International Tables Vol C Tables 4.2.6.8 and 6.1.1.4'
S S 0.3331 0.5567 'International Tables Vol C Tables 4.2.6.8 and 6.1.1.4'
U U -4.3638 13.4090 'International Tables Vol C Tables 4.2.6.8 and 6.1.1.4'

loop_
_geom_angle_atom_site_label_1
_geom_angle_atom_site_label_2
_geom_angle_atom_site_label_3
_geom_angle
_geom_angle_site_symmetry_1
_geom_angle_site_symmetry_3
_geom_angle_publ_flag
C1 U1 C4 74.8(5) . . ?
C1 U1 C5 60.5(4) . . ?
C1 U1 C9 52.0(4) . . ?
C1 U1 C11 59.7(4) . . ?
C1 U1 C12 75.0(4) . . ?
C1 U1 C14 95.8(4) . . ?
C2 U1 C1 47.9(4) . . ?
C2 U1 C3 33.4(5) . . ?
C2 U1 C4 57.9(5) . . ?
C2 U1 C5 69.9(4) . . ?
C2 U1 C9 96.1(4) . . ?
C2 U1 C11 72.7(4) . . ?
C2 U1 C12 59.8(4) . . ?
C2 U1 C13 33.2(4) . . ?
C2 U1 C14 50.1(4) . . ?
C3 U1 C1 70.6(5) . . ?
C3 U1 C4 30.1(5) . . ?
C3 U1 C5 54.8(4) . . ?
C3 U1 C9 122.6(4) . . ?
C3 U1 C11 105.8(4) . . ?
C3 U1 C12 86.5(5) . . ?
C3 U1 C14 51.1(4) . . ?
C4 U1 C9 118.6(4) . . ?
C4 U1 C12 115.9(5) . . ?
C4 U1 C14 78.5(4) . . ?
C5 U1 C4 30.0(4) . . ?
C5 U1 C9 91.5(3) . . ?
C5 U1 C11 120.1(3) . . ?
C5 U1 C12 127.6(4) . . ?
C5 U1 C14 105.9(3) . . ?
C6 U1 C1 33.9(4) . . ?
C6 U1 C2 67.5(4) . . ?
C6 U1 C3 71.7(4) . . ?
C6 U1 C4 58.0(4) . . ?
C6 U1 C5 32.3(3) . . ?
C6 U1 C9 60.7(3) . . ?
C6 U1 C10 59.3(3) . . ?
C6 U1 C11 90.3(3) . . ?
C6 U1 C12 108.9(4) . . ?
C6 U1 C13 97.9(4) . . ?
C6 U1 C14 116.6(3) . . ?
C9 U1 C14 129.0(3) . . ?
C10 U1 C1 33.3(4) . . ?
C10 U1 C2 68.5(4) . . ?
C10 U1 C3 99.2(4) . . ?
C10 U1 C4 108.1(4) . . ?
C10 U1 C5 90.7(3) . . ?
C10 U1 C9 29.2(3) . . ?
C10 U1 C11 31.5(3) . . ?
C10 U1 C12 59.1(4) . . ?
C10 U1 C13 72.3(4) . . ?
C10 U1 C14 101.6(3) . . ?
C11 U1 C4 128.0(4) . . ?
C11 U1 C9 48.5(3) . . ?
C11 U1 C12 32.4(3) . . ?
C11 U1 C14 82.3(3) . . ?
C12 U1 C9 80.8(4) . . ?
C12 U1 C14 50.4(4) . . ?
C13 U1 C1 69.6(5) . . ?
C13 U1 C3 55.1(5) . . ?
C13 U1 C4 84.9(5) . . ?
C13 U1 C5 102.7(4) . . ?
C13 U1 C9 100.6(4) . . ?
C13 U1 C11 57.7(4) . . ?
C13 U1 C12 31.5(4) . . ?
C13 U1 C14 29.5(4) . . ?
C6 C1 U1 70.3(7) . . ?
C6 C1 C83 119.6(11) . . ?
C10 C1 U1 71.6(7) . . ?
C10 C1 C6 115.4(12) . . ?
C10 C1 C83 122.4(12) . . ?
C83 C1 U1 112.2(9) . . ?
C3 C2 U1 73.7(8) . . ?
C3 C2 C83 127.2(12) . . ?
C13 C2 U1 73.6(8) . . ?
C13 C2 C3 107.8(12) . . ?
C13 C2 C83 124.5(12) . . ?
C83 C2 U1 112.3(9) . . ?
C2 C3 U1 72.9(8) . . ?
C2 C3 C15 102.6(12) . . ?
C4 C3 U1 81.8(9) . . ?
C4 C3 C2 127.8(14) . . ?
C4 C3 C15 122.1(14) . . ?
C15 C3 U1 89.0(8) . . ?
C3 C4 U1 68.2(8) . . ?
C3 C4 C5 121.2(13) . . ?
C3 C4 C18 113.0(13) . . ?
C5 C4 U1 74.2(8) . . ?
C5 C4 C18 118.9(13) . . ?
C18 C4 U1 104.0(8) . . ?
C4 C5 U1 75.9(8) . . ?
C4 C5 C6 124.8(10) . . ?
C4 C5 C21 116.6(11) . . ?
C6 C5 U1 65.6(6) . . ?
C21 C5 U1 99.3(8) . . ?
C21 C5 C6 107.6(6) . . ?
C1 C6 U1 75.8(7) . . ?
C5 C6 U1 82.2(6) . . ?
C5 C6 C1 129.8(9) . . ?
C7 C6 U1 94.0(7) . . ?
C7 C6 C1 119.0(9) . . ?
C7 C6 C5 106.9(6) . . ?
C6 C7 U1 57.2(6) . . ?
C8 C7 U1 88.9(9) . . ?
C8 C7 C6 123.2(11) . . ?
C8 C7 C22 120.0(11) . . ?
C22 C7 U1 96.4(7) . . ?
C22 C7 C6 108.9(6) . . ?
C7 C8 C9 114.5(13) . . ?
C7 C8 C25 118.9(13) . . ?
C9 C8 C25 117.8(12) . . ?
C8 C9 U1 88.7(8) . . ?
C10 C9 U1 59.2(5) . . ?
C10 C9 C8 126.2(10) . . ?
C10 C9 C28 108.3(6) . . ?
C28 C9 U1 97.1(6) . . ?
C28 C9 C8 118.3(10) . . ?
C1 C10 U1 75.1(7) . . ?
C9 C10 U1 91.6(6) . . ?
C9 C10 C1 114.8(9) . . ?
C9 C10 C11 108.5(6) . . ?
C11 C10 U1 82.1(6) . . ?
C11 C10 C1 130.9(9) . . ?
C10 C11 U1 66.4(6) . . ?
C10 C11 C12 122.7(9) . . ?
C10 C11 C29 106.7(6) . . ?
C12 C11 U1 74.3(7) . . ?
C29 C11 U1 99.5(7) . . ?
C29 C11 C12 119.7(9) . . ?
C11 C12 U1 73.3(7) . . ?
C13 C12 U1 67.4(8) . . ?
C13 C12 C11 118.5(12) . . ?
C13 C12 C32 121.6(12) . . ?
C32 C12 U1 104.7(8) . . ?
C32 C12 C11 112.9(10) . . ?
C2 C13 U1 73.1(8) . . ?
C12 C13 U1 81.1(8) . . ?
C12 C13 C2 130.4(13) . . ?
C12 C13 C14 113.8(11) . . ?
C14 C13 U1 90.2(8) . . ?
C14 C13 C2 108.0(11) . . ?
C13 C14 U1 60.3(7) . . ?
C15 C14 U1 76.9(8) . . ?
C15 C14 C13 107.6(11) . . ?
C15 C14 C34 121.5(11) . . ?
C34 C14 U1 106.5(8) . . ?
C34 C14 C13 124.9(10) . . ?
C3 C15 U1 60.0(7) . . ?
C14 C15 U1 75.7(8) . . ?
C14 C15 C3 110.4(12) . . ?
C14 C15 C16 120.5(14) . . ?
C16 C15 U1 108.1(10) . . ?
C16 C15 C3 122.7(15) . . ?
C15 C16 C17 114.5(14) . . ?
C36 C16 C15 119.5(14) . . ?
C36 C16 C17 117.8(14) . . ?
C18 C17 C16 121.7(10) . . ?
C39 C17 C16 121.1(10) . . ?
C39 C17 C18 108.1(7) . . ?
C17 C18 C4 124.5(10) . . ?
C17 C18 C19 107.8(7) . . ?
C19 C18 C4 120.5(10) . . ?
C18 C19 C40 107.3(6) . . ?
C20 C19 C18 122.5(11) . . ?
C20 C19 C40 121.3(11) . . ?
C19 C20 C21 113.9(14) . . ?
C43 C20 C19 120.4(14) . . ?
C43 C20 C21 117.9(13) . . ?
C5 C21 C20 127.3(11) . . ?
C5 C21 C22 108.6(6) . . ?
C22 C21 C20 118.6(11) . . ?
C7 C22 C21 107.9(6) . . ?
C7 C22 C23 122.8(8) . . ?
C21 C22 C23 122.7(8) . . ?
C24 C23 C22 115.9(8) . . ?
C44 C23 C22 115.9(8) . . ?
C44 C23 C24 122.1(9) . . ?
C25 C24 C23 121.4(8) . . ?
C47 C24 C23 120.6(8) . . ?
C47 C24 C25 107.7(6) . . ?
C24 C25 C8 120.5(10) . . ?
C26 C25 C8 123.4(10) . . ?
C26 C25 C24 108.1(7) . . ?
C25 C26 C27 119.1(8) . . ?
C25 C26 C48 107.7(6) . . ?
C48 C26 C27 121.2(7) . . ?
C26 C27 C28 118.1(7) . . ?
C26 C27 C51 117.6(8) . . ?
C28 C27 C51 117.9(7) . . ?
C9 C28 C27 122.7(8) . . ?
C9 C28 C29 107.6(6) . . ?
C29 C28 C27 122.7(7) . . ?
C28 C29 C11 108.6(6) . . ?
C28 C29 C30 119.7(8) . . ?
C30 C29 C11 124.4(7) . . ?
C29 C30 C31 115.9(7) . . ?
C29 C30 C52 119.3(7) . . ?
C52 C30 C31 117.8(7) . . ?
C32 C31 C30 120.6(7) . . ?
C55 C31 C30 122.2(7) . . ?
C55 C31 C32 107.4(6) . . ?
C31 C32 C12 126.0(9) . . ?
C33 C32 C12 120.1(9) . . ?
C33 C32 C31 107.1(6) . . ?
C32 C33 C34 121.6(8) . . ?
C32 C33 C56 108.7(6) . . ?
C34 C33 C56 120.7(8) . . ?
C33 C34 C14 117.2(8) . . ?
C33 C34 C35 119.2(8) . . ?
C35 C34 C14 116.6(8) . . ?
C34 C35 C36 120.6(8) . . ?
C58 C35 C34 121.0(8) . . ?
C58 C35 C36 108.6(6) . . ?
C16 C36 C35 121.0(10) . . ?
C16 C36 C37 123.4(11) . . ?
C35 C36 C37 107.0(6) . . ?
C36 C37 C38 120.2(8) . . ?
C59 C37 C36 107.8(6) . . ?
C59 C37 C38 120.6(7) . . ?
C37 C38 C39 115.5(8) . . ?
C37 C38 C62 118.7(7) . . ?
C62 C38 C39 119.4(7) . . ?
C17 C39 C38 121.5(8) . . ?
C40 C39 C17 108.3(6) . . ?
C40 C39 C38 119.5(8) . . ?
C19 C40 C41 119.5(8) . . ?
C39 C40 C19 108.6(6) . . ?
C39 C40 C41 123.8(8) . . ?
C20 C43 C44 123.5(11) . . ?
C20 C43 C42 122.6(11) . . ?
C42 C43 C44 109.0(6) . . ?
C23 C44 C43 120.9(9) . . ?
C23 C44 C45 118.5(8) . . ?
C45 C44 C43 108.4(6) . . ?
C44 C45 C46 120.4(8) . . ?
C44 C45 C66 106.3(6) . . ?
C66 C45 C46 127.6(7) . . ?
C45 C46 C68 114.9(7) . . ?
C47 C46 C45 118.4(8) . . ?
C47 C46 C68 115.9(7) . . ?
C24 C47 C46 119.8(8) . . ?
C24 C47 C48 108.6(6) . . ?
C48 C47 C46 122.9(7) . . ?
C47 C48 C26 107.9(6) . . ?
C49 C48 C26 121.1(8) . . ?
C49 C48 C47 119.7(7) . . ?
C48 C49 C50 121.9(8) . . ?
C48 C49 C69 121.8(7) . . ?
C50 C49 C69 109.1(6) . . ?
C49 C50 C51 120.0(7) . . ?
C71 C50 C49 105.6(6) . . ?
C71 C50 C51 126.5(8) . . ?
C27 C51 C50 117.9(7) . . ?
C27 C51 C52 119.6(7) . . ?
C52 C51 C50 115.6(7) . . ?
C30 C52 C51 120.6(7) . . ?
C30 C52 C53 116.6(7) . . ?
C51 C52 C53 114.1(7) . . ?
C54 C53 C52 121.5(7) . . ?
C54 C53 C72 105.1(6) . . ?
C72 C53 C52 123.9(8) . . ?
C53 C54 C74 110.1(6) . . ?
C55 C54 C53 120.0(7) . . ?
C55 C54 C74 122.7(7) . . ?
C54 C55 C31 121.6(7) . . ?
C54 C55 C56 121.4(7) . . ?
C56 C55 C31 109.2(6) . . ?
C33 C56 C57 121.0(8) . . ?
C55 C56 C33 107.7(6) . . ?
C55 C56 C57 120.1(8) . . ?
C56 C57 C75 118.4(8) . . ?
C58 C57 C56 117.0(8) . . ?
C58 C57 C75 118.3(8) . . ?
C35 C58 C57 120.6(8) . . ?
C35 C58 C59 107.9(6) . . ?
C59 C58 C57 121.1(8) . . ?
C37 C59 C58 108.6(6) . . ?
C60 C59 C37 121.3(8) . . ?
C60 C59 C58 119.8(7) . . ?
C59 C60 C61 121.4(8) . . ?
C59 C60 C76 122.8(8) . . ?
C76 C60 C61 108.0(6) . . ?
C60 C61 C62 120.5(7) . . ?
C78 C61 C60 107.6(6) . . ?
C78 C61 C62 120.9(8) . . ?
C38 C62 C61 117.1(7) . . ?
C38 C62 C63 120.4(7) . . ?
C61 C62 C63 116.0(7) . . ?
C65 C64 C63 126.5(7) . . ?
C79 C64 C63 119.8(8) . . ?
C79 C64 C65 105.3(6) . . ?
C62 C63 C64 118.0(7) . . ?
C62 C63 C41 118.5(7) . . ?
C41 C63 C64 113.8(7) . . ?
C40 C41 C63 118.3(8) . . ?
C40 C41 C42 117.7(8) . . ?
C63 C41 C42 114.6(7) . . ?
C43 C42 C41 118.2(8) . . ?
C43 C42 C66 105.4(6) . . ?
C66 C42 C41 127.6(7) . . ?
C45 C66 C42 110.0(6) . . ?
C65 C66 C45 117.8(8) . . ?
C65 C66 C42 118.0(7) . . ?
C66 C65 C64 119.4(7) . . ?
C66 C65 C67 119.6(8) . . ?
C67 C65 C64 110.9(6) . . ?
C65 C67 C68 126.0(7) . . ?
C80 C67 C65 105.5(6) . . ?
C80 C67 C68 121.1(8) . . ?
C46 C68 C67 113.8(7) . . ?
C69 C68 C46 117.6(7) . . ?
C69 C68 C67 118.7(8) . . ?
C49 C69 C68 122.0(7) . . ?
C70 C69 C49 108.7(6) . . ?
C70 C69 C68 120.4(8) . . ?
C69 C70 C71 105.5(6) . . ?
C69 C70 C81 121.4(11) . . ?
C71 C70 C81 126.6(12) . . ?
C50 C71 C70 110.4(6) . . ?
C72 C71 C50 118.1(9) . . ?
C72 C71 C70 117.1(9) . . ?
C53 C72 C73 111.3(6) . . ?
C71 C72 C53 121.5(9) . . ?
C71 C72 C73 119.0(9) . . ?
C72 C73 C74 105.6(6) . . ?
C72 C73 C82 129.8(12) . . ?
C74 C73 C82 117.3(11) . . ?
C54 C74 C73 107.7(6) . . ?
C54 C74 C75 118.4(9) . . ?
C73 C74 C75 124.7(10) . . ?
C57 C75 C76 117.9(9) . . ?
C74 C75 C57 118.9(10) . . ?
C74 C75 C76 116.8(10) . . ?
C60 C76 C75 119.8(9) . . ?
C60 C76 C77 108.5(7) . . ?
C77 C76 C75 120.7(9) . . ?
C76 C77 C82 120.4(11) . . ?
C78 C77 C76 107.6(7) . . ?
C78 C77 C82 123.5(12) . . ?
C61 C78 C77 108.2(7) . . ?
C79 C78 C61 124.5(10) . . ?
C79 C78 C77 116.3(9) . . ?
C64 C79 C80 109.1(7) . . ?
C78 C79 C64 120.1(9) . . ?
C78 C79 C80 124.9(10) . . ?
C67 C80 C79 108.9(7) . . ?
C67 C80 C81 119.2(12) . . ?
C79 C80 C81 122.2(12) . . ?
C80 C81 C70 119.1(15) . . ?
C80 C81 C82 114.9(16) . . ?
C82 C81 C70 115.9(16) . . ?
C73 C82 C77 119.8(15) . . ?
C73 C82 C81 111.5(15) . . ?
C81 C82 C77 118.0(16) . . ?
C1 C83 C2 87.7(10) . . ?
C1 C83 C84 116.8(11) . . ?
C1 C83 C88 115.8(12) . . ?
C2 C83 C84 113.5(11) . . ?
C2 C83 C88 113.8(11) . . ?
C84 C83 C88 108.3(11) . . ?
C85 C84 C83 109.3(10) . . ?
C91 C84 C83 111.2(11) . . ?
C91 C84 C85 109.2(11) . . ?
C86 C85 C84 110.5(11) . . ?
C85 C86 C87 110.1(11) . . ?
C85 C86 C92 108.5(10) . . ?
C87 C86 C92 109.0(11) . . ?
C88 C87 C86 110.3(11) . . ?
C87 C88 C83 109.5(12) . . ?
C87 C88 C89 110.4(11) . . ?
C89 C88 C83 107.3(11) . . ?
C90 C89 C88 110.4(12) . . ?
C89 C90 C91 109.7(11) . . ?
C92 C90 C89 109.7(11) . . ?
C92 C90 C91 109.2(11) . . ?
C84 C91 C90 108.7(10) . . ?
C90 C92 C86 109.4(11) . . ?
S2S C1S S1S 177.1(11) . . ?

loop_
_geom_bond_atom_site_label_1
_geom_bond_atom_site_label_2
_geom_bond_distance
_geom_bond_site_symmetry_2
_geom_bond_publ_flag
U1 C1 2.557(14) . ?
U1 C2 2.544(14) . ?
U1 C3 2.554(14) . ?
U1 C4 2.723(15) . ?
U1 C5 2.702(12) . ?
U1 C6 2.483(12) . ?
U1 C9 2.922(10) . ?
U1 C10 2.512(11) . ?
U1 C11 2.716(12) . ?
U1 C12 2.728(14) . ?
U1 C13 2.550(14) . ?
U1 C14 2.935(13) . ?
C1 C6 1.472(18) . ?
C1 C10 1.454(16) . ?
C1 C83 1.49(2) . ?
C2 C3 1.46(2) . ?
C2 C13 1.456(19) . ?
C2 C83 1.502(18) . ?
C3 C4 1.38(2) . ?
C3 C15 1.52(2) . ?
C4 C5 1.402(19) . ?
C4 C18 1.481(19) . ?
C5 C6 1.456(11) . ?
C5 C21 1.418(12) . ?
C6 C7 1.424(11) . ?
C7 C8 1.375(18) . ?
C7 C22 1.420(11) . ?
C8 C9 1.45(2) . ?
C8 C25 1.45(2) . ?
C9 C10 1.426(11) . ?
C9 C28 1.426(11) . ?
C10 C11 1.434(11) . ?
C11 C12 1.520(17) . ?
C11 C29 1.444(10) . ?
C12 C13 1.443(19) . ?
C12 C32 1.444(17) . ?
C13 C14 1.446(17) . ?
C14 C15 1.391(19) . ?
C14 C34 1.427(11) . ?
C15 C16 1.40(2) . ?
C16 C17 1.45(2) . ?
C16 C36 1.368(19) . ?
C17 C18 1.422(12) . ?
C17 C39 1.419(12) . ?
C18 C19 1.427(12) . ?
C19 C20 1.39(2) . ?
C19 C40 1.428(11) . ?
C20 C21 1.46(2) . ?
C20 C43 1.36(2) . ?
C21 C22 1.425(10) . ?
C22 C23 1.444(11) . ?
C23 C24 1.418(11) . ?
C23 C44 1.408(11) . ?
C24 C25 1.415(11) . ?
C24 C47 1.380(11) . ?
C25 C26 1.389(11) . ?
C26 C27 1.439(10) . ?
C26 C48 1.406(10) . ?
C27 C28 1.440(10) . ?
C27 C51 1.454(10) . ?
C28 C29 1.429(10) . ?
C29 C30 1.434(10) . ?
C30 C31 1.447(10) . ?
C30 C52 1.445(10) . ?
C31 C32 1.425(10) . ?
C31 C55 1.401(10) . ?
C32 C33 1.396(11) . ?
C33 C34 1.403(11) . ?
C33 C56 1.411(10) . ?
C34 C35 1.420(10) . ?
C35 C36 1.422(11) . ?
C35 C58 1.406(11) . ?
C36 C37 1.443(11) . ?
C37 C38 1.458(10) . ?
C37 C59 1.403(10) . ?
C38 C39 1.464(10) . ?
C38 C62 1.460(10) . ?
C39 C40 1.402(11) . ?
C40 C41 1.439(11) . ?
C43 C44 1.424(11) . ?
C43 C42 1.420(11) . ?
C44 C45 1.416(11) . ?
C45 C46 1.461(10) . ?
C45 C66 1.417(10) . ?
C46 C47 1.457(10) . ?
C46 C68 1.478(10) . ?
C47 C48 1.398(10) . ?
C48 C49 1.359(8) . ?
C49 C50 1.380(10) . ?
C49 C69 1.385(10) . ?
C50 C51 1.483(10) . ?
C50 C71 1.377(10) . ?
C51 C52 1.464(10) . ?
C52 C53 1.506(10) . ?
C53 C54 1.397(9) . ?
C53 C72 1.401(11) . ?
C54 C55 1.364(8) . ?
C54 C74 1.402(10) . ?
C55 C56 1.380(9) . ?
C56 C57 1.443(11) . ?
C57 C58 1.438(11) . ?
C57 C75 1.454(12) . ?
C58 C59 1.421(10) . ?
C59 C60 1.367(14) . ?
C60 C61 1.414(11) . ?
C60 C76 1.387(11) . ?
C61 C62 1.469(10) . ?
C61 C78 1.399(11) . ?
C62 C63 1.476(10) . ?
C64 C63 1.514(10) . ?
C64 C65 1.429(10) . ?
C64 C79 1.412(11) . ?
C63 C41 1.484(10) . ?
C41 C42 1.485(10) . ?
C42 C66 1.437(10) . ?
C66 C65 1.336(8) . ?
C65 C67 1.420(10) . ?
C67 C68 1.495(10) . ?
C67 C80 1.414(11) . ?
C68 C69 1.443(10) . ?
C69 C70 1.375(11) . ?
C70 C71 1.397(11) . ?
C70 C81 1.50(2) . ?
C71 C72 1.337(8) . ?
C72 C73 1.401(11) . ?
C73 C74 1.417(12) . ?
C73 C82 1.45(2) . ?
C74 C75 1.446(15) . ?
C75 C76 1.469(17) . ?
C76 C77 1.405(12) . ?
C77 C78 1.405(12) . ?
C77 C82 1.49(2) . ?
C78 C79 1.329(15) . ?
C79 C80 1.426(12) . ?
C80 C81 1.44(2) . ?
C81 C82 1.47(3) . ?
C83 C84 1.558(19) . ?
C83 C88 1.560(18) . ?
C84 C85 1.549(18) . ?
C84 C91 1.499(17) . ?
C85 C86 1.485(17) . ?
C86 C87 1.54(2) . ?
C86 C92 1.570(17) . ?
C87 C88 1.51(2) . ?
C88 C89 1.545(18) . ?
C89 C90 1.53(2) . ?
C90 C91 1.555(18) . ?
C90 C92 1.511(19) . ?
S1S C1S 1.542(16) . ?
S2S C1S 1.536(16) . ?
